data_2017931
loop_
_publ_author_name
'Str\"ube, Frank'
'Mattay, Jochen'
'Neumann, Beate'
'Stammler, Hans-Georg'

_publ_section_title
;
 Rotationally-hindered furyl fulgides
;
_journal_coeditor_code EG3067
_journal_issue 1
_journal_name_full 'Acta Crystallographica Section C'
_journal_page_first o33
_journal_page_last o36
_journal_paper_doi 10.1107/S0108270110049401
_journal_volume 67
_journal_year 2011
_chemical_formula_iupac 'C18 H20 O4'
_chemical_formula_moiety 'C18 H20 O4'
_chemical_formula_sum 'C18 H20 O4'
_chemical_formula_weight 300.34
_chemical_name_systematic
;
3-[(<i>Z</i>)-1,3-dimethyl-5,6,7,8-tetrahydro-4<i>H</i>-\
cyclohepta[<i>c</i>]furan-4-ylidene]-4-isopropylidenetetrahydrofuran-2,5-dione
;
_space_group_IT_number 61
_symmetry_cell_setting orthorhombic
_symmetry_space_group_name_Hall '-P 2ac 2ab'
_symmetry_space_group_name_H-M 'P b c a'
_atom_sites_solution_hydrogens geom
_atom_sites_solution_primary direct
_atom_sites_solution_secondary difmap
_audit_creation_method SHELXL-97
_cell_angle_alpha 90.00
_cell_angle_beta 90.00
_cell_angle_gamma 90.00
_cell_formula_units_Z 8
_cell_length_a 8.7024(2)
_cell_length_b 12.8964(4)
_cell_length_c 26.9492(7)
_cell_measurement_reflns_used 45246
_cell_measurement_temperature 100(2)
_cell_measurement_theta_max 27.485
_cell_measurement_theta_min 2.910
_cell_volume 3024.50(14)
_computing_cell_refinement 'SCALEPACK (Otwinowski & Minor, 1997)'
_computing_data_collection '<i>COLLECT</i> (Bruker, 2004)'
_computing_data_reduction 'SCALEPACK and DENZO (Otwinowski & Minor, 1997)'
_computing_molecular_graphics 'SHELXTL-Plus (Sheldrick, 2008)'
_computing_publication_material 'SHELXL97 (Sheldrick, 2008)'
_computing_structure_refinement 'SHELXL97 (Sheldrick, 2008)'
_computing_structure_solution 'SHELXS97 (Sheldrick, 2008)'
_diffrn_ambient_temperature 100(2)
_diffrn_measured_fraction_theta_full 0.996
_diffrn_measured_fraction_theta_max 0.996
_diffrn_measurement_device_type KappaCCD
_diffrn_measurement_method CCD
_diffrn_radiation_monochromator graphite
_diffrn_radiation_source 'fine-focus sealed tube'
_diffrn_radiation_type MoK\a
_diffrn_radiation_wavelength 0.71073
_diffrn_reflns_av_R_equivalents 0.063
_diffrn_reflns_av_sigmaI/netI 0.0315
_diffrn_reflns_limit_h_max 11
_diffrn_reflns_limit_h_min -11
_diffrn_reflns_limit_k_max 16
_diffrn_reflns_limit_k_min -16
_diffrn_reflns_limit_l_max 34
_diffrn_reflns_limit_l_min -34
_diffrn_reflns_number 29108
_diffrn_reflns_theta_full 27.43
_diffrn_reflns_theta_max 27.43
_diffrn_reflns_theta_min 2.92
_exptl_absorpt_coefficient_mu 0.092
_exptl_absorpt_correction_T_max 0.9764
_exptl_absorpt_correction_T_min 0.9728
_exptl_absorpt_correction_type multi-scan
_exptl_absorpt_process_details '(DENZO and SCALEPACK; Otwinowski & Minor, 1997)'
_exptl_crystal_colour yellow
_exptl_crystal_density_diffrn 1.319
_exptl_crystal_density_method 'not measured'
_exptl_crystal_description fragment
_exptl_crystal_F_000 1280
_exptl_crystal_size_max 0.30
_exptl_crystal_size_mid 0.30
_exptl_crystal_size_min 0.26
_refine_diff_density_max 0.214
_refine_diff_density_min -0.192
_refine_ls_extinction_method none
_refine_ls_goodness_of_fit_ref 1.033
_refine_ls_hydrogen_treatment constr
_refine_ls_matrix_type full
_refine_ls_number_parameters 203
_refine_ls_number_reflns 3444
_refine_ls_number_restraints 0
_refine_ls_restrained_S_all 1.033
_refine_ls_R_factor_all 0.0542
_refine_ls_R_factor_gt 0.0377
_refine_ls_shift/su_max 0.000
_refine_ls_shift/su_mean 0.000
_refine_ls_structure_factor_coef Fsqd
_refine_ls_weighting_details 'calc w=1/[\s^2^(Fo^2^)+(0.0423P)^2^+0.8467P] where P=(Fo^2^+2Fc^2^)/3'
_refine_ls_weighting_scheme calc
_refine_ls_wR_factor_gt 0.0885
_refine_ls_wR_factor_ref 0.0965
_reflns_number_gt 2657
_reflns_number_total 3444
_reflns_threshold_expression I>2\s(I)
_cod_data_source_file eg3067.cif
_cod_data_source_block II-Z
_cod_database_code 2017931
_cod_database_fobs_code 2017931

loop_
_symmetry_equiv_pos_as_xyz
'x, y, z'
'-x+1/2, -y, z+1/2'
'x+1/2, -y+1/2, -z'
'-x, y+1/2, -z+1/2'
'-x, -y, -z'
'x-1/2, y, -z-1/2'
'-x-1/2, y-1/2, z'
'x, -y-1/2, z-1/2'

loop_
_atom_site_type_symbol
_atom_site_label
_atom_site_fract_x
_atom_site_fract_y
_atom_site_fract_z
_atom_site_U_iso_or_equiv
_atom_site_adp_type
_atom_site_calc_flag
_atom_site_refinement_flags
_atom_site_occupancy
_atom_site_disorder_assembly
_atom_site_disorder_group
O O1 0.53129(11) 0.43365(7) 0.11324(3) 0.0273(2) Uani d . 1 . .
O O2 0.53720(11) 0.56871(8) 0.16557(3) 0.0314(2) Uani d . 1 . .
O O3 0.48045(12) 0.32049(7) 0.05236(4) 0.0329(2) Uani d . 1 . .
O O4 0.35706(10) 0.85114(7) 0.17899(3) 0.0254(2) Uani d . 1 . .
C C1 0.47246(14) 0.52835(11) 0.13159(5) 0.0243(3) Uani d . 1 . .
C C2 0.32999(14) 0.55136(10) 0.10408(5) 0.0220(3) Uani d . 1 . .
C C3 0.32620(14) 0.47785(10) 0.06239(5) 0.0227(3) Uani d . 1 . .
C C4 0.44516(15) 0.39940(10) 0.07322(5) 0.0255(3) Uani d . 1 . .
C C5 0.21609(14) 0.61393(10) 0.12253(4) 0.0212(3) Uani d . 1 . .
C C6 0.25087(15) 0.70148(10) 0.15504(4) 0.0216(3) Uani d . 1 . .
C C7 0.36679(15) 0.77046(10) 0.14635(5) 0.0236(3) Uani d . 1 . .
C C8 0.23199(15) 0.83183(10) 0.20975(5) 0.0244(3) Uani d . 1 . .
C C9 0.16277(14) 0.74260(10) 0.19642(4) 0.0226(3) Uani d . 1 . .
C C10 0.02622(15) 0.69378(11) 0.22104(5) 0.0258(3) Uani d . 1 . .
H H10A -0.0157 0.7429 0.2458 0.031 Uiso calc R 1 . .
H H10B 0.0604 0.6310 0.2391 0.031 Uiso calc R 1 . .
C C11 -0.10143(15) 0.66369(11) 0.18522(5) 0.0254(3) Uani d . 1 . .
H H11A -0.1271 0.7244 0.1643 0.030 Uiso calc R 1 . .
H H11B -0.1943 0.6453 0.2045 0.030 Uiso calc R 1 . .
C C12 -0.05940(14) 0.57284(10) 0.15162(5) 0.0241(3) Uani d . 1 . .
H H12A -0.1556 0.5438 0.1378 0.029 Uiso calc R 1 . .
H H12B -0.0117 0.5183 0.1723 0.029 Uiso calc R 1 . .
C C13 0.05009(14) 0.59670(10) 0.10810(5) 0.0228(3) Uani d . 1 . .
H H13A 0.0455 0.5384 0.0842 0.027 Uiso calc R 1 . .
H H13B 0.0124 0.6594 0.0908 0.027 Uiso calc R 1 . .
C C14 0.26593(15) 0.48959(10) 0.01639(4) 0.0244(3) Uani d . 1 . .
C C15 0.18760(15) 0.58745(11) 0.00039(5) 0.0281(3) Uani d . 1 . .
H H15A 0.0770 0.5748 -0.0030 0.042 Uiso calc R 1 . .
H H15B 0.2295 0.6099 -0.0316 0.042 Uiso calc R 1 . .
H H15C 0.2050 0.6416 0.0253 0.042 Uiso calc R 1 . .
C C16 0.28152(16) 0.40756(11) -0.02309(5) 0.0316(3) Uani d . 1 . .
H H16A 0.3879 0.3827 -0.0240 0.047 Uiso calc R 1 . .
H H16B 0.2542 0.4371 -0.0554 0.047 Uiso calc R 1 . .
H H16C 0.2126 0.3496 -0.0155 0.047 Uiso calc R 1 . .
C C17 0.49192(16) 0.77903(11) 0.10941(5) 0.0308(3) Uani d . 1 . .
H H17A 0.5062 0.8520 0.1003 0.046 Uiso calc R 1 . .
H H17B 0.4651 0.7389 0.0798 0.046 Uiso calc R 1 . .
H H17C 0.5874 0.7519 0.1237 0.046 Uiso calc R 1 . .
C C18 0.20589(16) 0.91077(11) 0.24902(5) 0.0319(3) Uani d . 1 . .
H H18A 0.1167 0.8908 0.2691 0.048 Uiso calc R 1 . .
H H18B 0.1868 0.9784 0.2336 0.048 Uiso calc R 1 . .
H H18C 0.2970 0.9152 0.2703 0.048 Uiso calc R 1 . .

loop_
_atom_site_aniso_label
_atom_site_aniso_U_11
_atom_site_aniso_U_22
_atom_site_aniso_U_33
_atom_site_aniso_U_12
_atom_site_aniso_U_13
_atom_site_aniso_U_23
O1 0.0255(5) 0.0281(5) 0.0283(5) 0.0044(4) 0.0000(4) 0.0009(4)
O2 0.0249(5) 0.0407(6) 0.0287(5) 0.0018(4) -0.0044(4) -0.0051(4)
O3 0.0373(6) 0.0240(5) 0.0376(5) 0.0030(4) 0.0068(4) -0.0011(4)
O4 0.0247(5) 0.0246(5) 0.0269(5) -0.0023(4) 0.0013(4) -0.0036(4)
C1 0.0224(6) 0.0275(7) 0.0231(6) 0.0008(6) 0.0041(5) 0.0012(5)
C2 0.0206(6) 0.0235(7) 0.0220(6) -0.0020(5) 0.0007(5) 0.0006(5)
C3 0.0213(6) 0.0212(6) 0.0256(6) -0.0013(5) 0.0030(5) 0.0005(5)
C4 0.0261(7) 0.0246(7) 0.0258(6) -0.0018(6) 0.0050(5) 0.0020(5)
C5 0.0225(6) 0.0225(6) 0.0188(6) -0.0017(5) 0.0010(5) 0.0030(5)
C6 0.0202(6) 0.0233(6) 0.0214(6) 0.0015(5) -0.0002(5) 0.0013(5)
C7 0.0234(6) 0.0244(7) 0.0228(6) 0.0001(5) 0.0003(5) -0.0023(5)
C8 0.0215(6) 0.0283(7) 0.0232(6) 0.0022(6) 0.0012(5) -0.0012(5)
C9 0.0211(6) 0.0260(7) 0.0208(6) 0.0019(5) -0.0005(5) -0.0010(5)
C10 0.0241(7) 0.0304(7) 0.0229(6) 0.0005(6) 0.0027(5) -0.0017(5)
C11 0.0206(6) 0.0277(7) 0.0278(7) 0.0004(5) 0.0031(5) 0.0000(5)
C12 0.0201(6) 0.0258(7) 0.0264(6) -0.0023(5) 0.0012(5) 0.0004(5)
C13 0.0217(6) 0.0236(7) 0.0231(6) -0.0005(5) 0.0004(5) -0.0009(5)
C14 0.0209(6) 0.0272(7) 0.0251(6) -0.0041(5) 0.0036(5) -0.0010(5)
C15 0.0263(7) 0.0347(8) 0.0233(6) -0.0018(6) 0.0001(5) 0.0019(6)
C16 0.0299(7) 0.0363(8) 0.0285(7) -0.0001(6) 0.0015(6) -0.0073(6)
C17 0.0305(7) 0.0293(8) 0.0327(7) -0.0069(6) 0.0078(6) -0.0033(6)
C18 0.0313(7) 0.0328(8) 0.0315(7) -0.0004(6) 0.0007(6) -0.0099(6)

loop_
_atom_type_symbol
_atom_type_description
_atom_type_scat_dispersion_real
_atom_type_scat_dispersion_imag
_atom_type_scat_source
C C 0.0033 0.0016 'International Tables Vol C Tables 4.2.6.8 and 6.1.1.4'
H H 0.0000 0.0000 'International Tables Vol C Tables 4.2.6.8 and 6.1.1.4'
O O 0.0106 0.0060 'International Tables Vol C Tables 4.2.6.8 and 6.1.1.4'

loop_
_geom_angle_atom_site_label_1
_geom_angle_atom_site_label_2
_geom_angle_atom_site_label_3
_geom_angle_site_symmetry_1
_geom_angle_site_symmetry_3
_geom_angle
_geom_angle_publ_flag
C4 O1 C1 . . 110.60(10) ?
C7 O4 C8 . . 107.23(10) ?
O2 C1 O1 . . 118.29(12) ?
O2 C1 C2 . . 133.96(13) ?
O1 C1 C2 . . 107.60(11) ?
C5 C2 C3 . . 129.80(12) ?
C5 C2 C1 . . 122.94(11) ?
C3 C2 C1 . . 105.86(11) ?
C14 C3 C2 . . 129.49(12) ?
C14 C3 C4 . . 121.94(12) ?
C2 C3 C4 . . 105.96(11) ?
O3 C4 O1 . . 119.70(12) ?
O3 C4 C3 . . 131.79(13) ?
O1 C4 C3 . . 108.35(11) ?
C2 C5 C6 . . 121.49(11) ?
C2 C5 C13 . . 120.71(12) ?
C6 C5 C13 . . 117.76(11) ?
C7 C6 C9 . . 106.48(11) ?
C7 C6 C5 . . 123.63(11) ?
C9 C6 C5 . . 129.26(11) ?
O4 C7 C6 . . 109.89(11) ?
O4 C7 C17 . . 114.98(11) ?
C6 C7 C17 . . 135.07(12) ?
C9 C8 O4 . . 110.12(11) ?
C9 C8 C18 . . 134.95(12) ?
O4 C8 C18 . . 114.93(11) ?
C8 C9 C6 . . 106.28(11) ?
C8 C9 C10 . . 126.49(12) ?
C6 C9 C10 . . 127.18(12) ?
C9 C10 C11 . . 113.87(10) ?
C9 C10 H10A . . 108.8 ?
C11 C10 H10A . . 108.8 ?
C9 C10 H10B . . 108.8 ?
C11 C10 H10B . . 108.8 ?
H10A C10 H10B . . 107.7 ?
C10 C11 C12 . . 113.42(11) ?
C10 C11 H11A . . 108.9 ?
C12 C11 H11A . . 108.9 ?
C10 C11 H11B . . 108.9 ?
C12 C11 H11B . . 108.9 ?
H11A C11 H11B . . 107.7 ?
C11 C12 C13 . . 116.52(11) ?
C11 C12 H12A . . 108.2 ?
C13 C12 H12A . . 108.2 ?
C11 C12 H12B . . 108.2 ?
C13 C12 H12B . . 108.2 ?
H12A C12 H12B . . 107.3 ?
C5 C13 C12 . . 115.08(10) ?
C5 C13 H13A . . 108.5 ?
C12 C13 H13A . . 108.5 ?
C5 C13 H13B . . 108.5 ?
C12 C13 H13B . . 108.5 ?
H13A C13 H13B . . 107.5 ?
C3 C14 C15 . . 122.27(12) ?
C3 C14 C16 . . 122.21(12) ?
C15 C14 C16 . . 115.42(11) ?
C14 C15 H15A . . 109.5 ?
C14 C15 H15B . . 109.5 ?
H15A C15 H15B . . 109.5 ?
C14 C15 H15C . . 109.5 ?
H15A C15 H15C . . 109.5 ?
H15B C15 H15C . . 109.5 ?
C14 C16 H16A . . 109.5 ?
C14 C16 H16B . . 109.5 ?
H16A C16 H16B . . 109.5 ?
C14 C16 H16C . . 109.5 ?
H16A C16 H16C . . 109.5 ?
H16B C16 H16C . . 109.5 ?
C7 C17 H17A . . 109.5 ?
C7 C17 H17B . . 109.5 ?
H17A C17 H17B . . 109.5 ?
C7 C17 H17C . . 109.5 ?
H17A C17 H17C . . 109.5 ?
H17B C17 H17C . . 109.5 ?
C8 C18 H18A . . 109.5 ?
C8 C18 H18B . . 109.5 ?
H18A C18 H18B . . 109.5 ?
C8 C18 H18C . . 109.5 ?
H18A C18 H18C . . 109.5 ?
H18B C18 H18C . . 109.5 ?

loop_
_geom_bond_atom_site_label_1
_geom_bond_atom_site_label_2
_geom_bond_site_symmetry_2
_geom_bond_distance
_geom_bond_publ_flag
O1 C4 . 1.3856(16) ?
O1 C1 . 1.4136(16) ?
O2 C1 . 1.1945(15) ?
O3 C4 . 1.2026(16) ?
O4 C7 . 1.3652(15) ?
O4 C8 . 1.3905(15) ?
C1 C2 . 1.4748(17) ?
C2 C5 . 1.3715(18) ?
C2 C3 . 1.4704(17) ?
C3 C14 . 1.3544(17) ?
C3 C4 . 1.4766(18) ?
C5 C6 . 1.4608(17) ?
C5 C13 . 1.5124(17) ?
C6 C7 . 1.3653(18) ?
C6 C9 . 1.4534(17) ?
C7 C14 . 5.1143(18) ?
C7 C17 . 1.4795(18) ?
C8 C9 . 1.3477(18) ?
C8 C18 . 1.4859(18) ?
C9 C10 . 1.4996(18) ?
C10 C11 . 1.5220(18) ?
C10 H10A . 0.9900 ?
C10 H10B . 0.9900 ?
C11 C12 . 1.5253(18) ?
C11 H11A . 0.9900 ?
C11 H11B . 0.9900 ?
C12 C13 . 1.5421(17) ?
C12 H12A . 0.9900 ?
C12 H12B . 0.9900 ?
C13 H13A . 0.9900 ?
C13 H13B . 0.9900 ?
C14 C15 . 1.4979(19) ?
C14 C16 . 1.5064(18) ?
C15 H15A . 0.9800 ?
C15 H15B . 0.9800 ?
C15 H15C . 0.9800 ?
C16 H16A . 0.9800 ?
C16 H16B . 0.9800 ?
C16 H16C . 0.9800 ?
C17 H17A . 0.9800 ?
C17 H17B . 0.9800 ?
C17 H17C . 0.9800 ?
C18 H18A . 0.9800 ?
C18 H18B . 0.9800 ?
C18 H18C . 0.9800 ?

loop_
_geom_torsion_atom_site_label_1
_geom_torsion_atom_site_label_2
_geom_torsion_atom_site_label_3
_geom_torsion_atom_site_label_4
_geom_torsion_site_symmetry_1
_geom_torsion_site_symmetry_2
_geom_torsion_site_symmetry_3
_geom_torsion_site_symmetry_4
_geom_torsion
_geom_torsion_publ_flag
C2 C5 C6 C7 . . . . 44.98(18) ?
C3 C2 C5 C6 . . . . -163.10(12) ?
C5 C2 C3 C14 . . . . 44.8(2) ?
C2 C5 C6 C9 . . . . -145.41(13) ?
C1 C2 C3 C14 . . . . -148.71(13) ?

loop_
_cod_related_entry_id
_cod_related_entry_database
_cod_related_entry_code
1 ChemSpider 30654279
